data_4036397
loop_
_publ_author_name
'Yuan, Zhenbo'
'Fang, Xinxin'
'Li, Xuanyi'
'Wu, Jie'
'Yao, Hequan'
'Lin, Aijun'

_publ_section_title
;
 1,6-Conjugated Addition-Mediated [2+1] Annulation: Approach to
 Spiro[2.5]octa-4,7-dien-6-one.
;
_journal_issue 21
_journal_name_full 'The Journal of organic chemistry'
_journal_page_first 11123
_journal_page_last 11130
_journal_paper_doi 10.1021/acs.joc.5b01793
_journal_volume 80
_journal_year 2015
_chemical_formula_sum 'C25 H18 O2'
_chemical_formula_weight 350.39
_space_group_IT_number 15
_space_group_name_Hall '-C 2yc'
_space_group_name_H-M_alt 'C 1 2/c 1'
_symmetry_cell_setting Monoclinic'
_symmetry_space_group_name_H-M 'C 1 2/c 1'
_atom_sites_solution_hydrogens geom
_atom_sites_solution_primary direct
_atom_sites_solution_secondary difmap
_audit_creation_method SHELXL-97
_cell_angle_alpha 90.00
_cell_angle_beta 98.921(5)
_cell_angle_gamma 90.00
_cell_formula_units_Z 16
_cell_length_a 43.875(12)
_cell_length_b 8.776(2)
_cell_length_c 19.789(5)
_cell_measurement_reflns_used 1801
_cell_measurement_temperature 296(2)
_cell_measurement_theta_max 19.75
_cell_measurement_theta_min 2.41
_cell_volume 7528(3)
_computing_cell_refinement 'Bruker SAINT'
_computing_data_collection 'Bruker APEX2'
_computing_data_reduction 'Bruker SAINT'
_computing_molecular_graphics 'Bruker SHELXTL'
_computing_publication_material 'Bruker SHELXTL'
_computing_structure_refinement 'SHELXL-97 (Sheldrick, 2008)'
_computing_structure_solution 'SHELXS-97 (Sheldrick, 2008)'
_diffrn_ambient_temperature 296(2)
_diffrn_measured_fraction_theta_full 0.996
_diffrn_measured_fraction_theta_max 0.996
_diffrn_measurement_device_type 'Bruker APEX-II CCD'
_diffrn_measurement_method '\f and \w scans'
_diffrn_radiation_monochromator graphite
_diffrn_radiation_source 'fine-focus sealed tube'
_diffrn_radiation_type MoK\a
_diffrn_radiation_wavelength 0.71073
_diffrn_reflns_av_R_equivalents 0.0540
_diffrn_reflns_av_sigmaI/netI 0.0673
_diffrn_reflns_limit_h_max 47
_diffrn_reflns_limit_h_min -52
_diffrn_reflns_limit_k_max 10
_diffrn_reflns_limit_k_min -10
_diffrn_reflns_limit_l_max 23
_diffrn_reflns_limit_l_min -23
_diffrn_reflns_number 18675
_diffrn_reflns_theta_full 25.01
_diffrn_reflns_theta_max 25.01
_diffrn_reflns_theta_min 0.94
_exptl_absorpt_coefficient_mu 0.077
_exptl_absorpt_correction_T_max 0.9832
_exptl_absorpt_correction_T_min 0.9787
_exptl_absorpt_correction_type multi-scan
_exptl_absorpt_process_details sadabs
_exptl_crystal_colour colorless
_exptl_crystal_density_diffrn 1.237
_exptl_crystal_density_method 'not measured'
_exptl_crystal_description block
_exptl_crystal_F_000 2944
_exptl_crystal_size_max 0.28
_exptl_crystal_size_mid 0.26
_exptl_crystal_size_min 0.22
_refine_diff_density_max 0.213
_refine_diff_density_min -0.246
_refine_diff_density_rms 0.050
_refine_ls_extinction_method none
_refine_ls_goodness_of_fit_ref 1.107
_refine_ls_hydrogen_treatment mixed
_refine_ls_matrix_type full
_refine_ls_number_parameters 487
_refine_ls_number_reflns 6616
_refine_ls_number_restraints 0
_refine_ls_restrained_S_all 1.107
_refine_ls_R_factor_all 0.1529
_refine_ls_R_factor_gt 0.0778
_refine_ls_shift/su_max 0.000
_refine_ls_shift/su_mean 0.000
_refine_ls_structure_factor_coef Fsqd
_refine_ls_weighting_details 'calc w=1/[\s^2^(Fo^2^)+(0.0521P)^2^+15.7446P] where P=(Fo^2^+2Fc^2^)/3'
_refine_ls_weighting_scheme calc
_refine_ls_wR_factor_gt 0.1485
_refine_ls_wR_factor_ref 0.1963
_reflns_number_gt 3730
_reflns_number_total 6616
_reflns_threshold_expression >2sigma(I)
_cod_data_source_file jo5b01793_si_003.cif
_cod_data_source_block 20150920laj_0m
_cod_original_cell_volume 7527(3)
_cod_original_sg_symbol_H-M C2/c
_cod_database_code 4036397

loop_
_symmetry_equiv_pos_as_xyz
'x, y, z'
'-x, y, -z+1/2'
'x+1/2, y+1/2, z'
'-x+1/2, y+1/2, -z+1/2'
'-x, -y, -z'
'x, -y, z-1/2'
'-x+1/2, -y+1/2, -z'
'x+1/2, -y+1/2, z-1/2'

loop_
_atom_site_label
_atom_site_type_symbol
_atom_site_fract_x
_atom_site_fract_y
_atom_site_fract_z
_atom_site_U_iso_or_equiv
_atom_site_adp_type
_atom_site_occupancy
_atom_site_symmetry_multiplicity
_atom_site_calc_flag
_atom_site_refinement_flags
C1 C 0.37800(10) 0.1253(5) 0.3720(2) 0.0578(11) Uani 1 1 d .
C2 C 0.40897(9) 0.1198(4) 0.41474(19) 0.0458(9) Uani 1 1 d .
C3 C 0.41112(11) 0.1291(5) 0.4854(2) 0.0597(12) Uani 1 1 d .
H3 H 0.3932 0.1329 0.5052 0.072 Uiso 1 1 calc R
C4 C 0.43921(12) 0.1327(5) 0.5262(2) 0.0645(13) Uani 1 1 d .
H4 H 0.4403 0.1394 0.5734 0.077 Uiso 1 1 calc R
C5 C 0.46583(11) 0.1264(4) 0.49774(19) 0.0570(11) Uani 1 1 d .
H5 H 0.4849 0.1280 0.5257 0.068 Uiso 1 1 calc R
C6 C 0.46422(9) 0.1179(4) 0.42724(18) 0.0472(10) Uani 1 1 d .
H6 H 0.4824 0.1141 0.4084 0.057 Uiso 1 1 calc R
C7 C 0.43588(8) 0.1149(4) 0.38409(17) 0.0384(8) Uani 1 1 d .
C8 C 0.43306(8) 0.1086(4) 0.30816(17) 0.0383(9) Uani 1 1 d .
C9 C 0.40206(8) 0.1295(4) 0.2699(2) 0.0496(10) Uani 1 1 d .
H9 H 0.3999 0.1383 0.2226 0.060 Uiso 1 1 calc R
C10 C 0.37679(9) 0.1366(5) 0.2991(2) 0.0582(11) Uani 1 1 d .
H10 H 0.3578 0.1493 0.2716 0.070 Uiso 1 1 calc R
C11 C 0.42897(9) -0.2681(4) 0.3421(2) 0.0507(10) Uani 1 1 d .
H11 H 0.4156 -0.1984 0.3177 0.061 Uiso 1 1 calc R
C12 C 0.41717(10) -0.3905(5) 0.3746(2) 0.0614(12) Uani 1 1 d .
H12 H 0.3960 -0.4018 0.3725 0.074 Uiso 1 1 calc R
C13 C 0.43714(12) -0.4949(5) 0.4098(2) 0.0629(12) Uani 1 1 d .
H13 H 0.4294 -0.5771 0.4314 0.075 Uiso 1 1 calc R
C14 C 0.46825(12) -0.4780(5) 0.4129(2) 0.0658(13) Uani 1 1 d .
H14 H 0.4816 -0.5491 0.4365 0.079 Uiso 1 1 calc R
C15 C 0.47997(10) -0.3563(4) 0.3815(2) 0.0539(11) Uani 1 1 d .
H15 H 0.5012 -0.3457 0.3840 0.065 Uiso 1 1 calc R
C16 C 0.46037(8) -0.2492(4) 0.34590(17) 0.0406(9) Uani 1 1 d .
C17 C 0.47408(9) -0.1144(4) 0.31678(17) 0.0397(9) Uani 1 1 d .
C18 C 0.45306(8) -0.0048(4) 0.27342(18) 0.0394(9) Uani 1 1 d .
H18 H 0.4429 -0.0463 0.2297 0.047 Uiso 1 1 calc R
C19 C 0.46050(8) 0.1591(4) 0.27225(17) 0.0381(9) Uani 1 1 d .
H19 H 0.4790 0.1882 0.3039 0.046 Uiso 1 1 calc R
C20 C 0.45428(8) 0.2569(4) 0.20948(17) 0.0386(9) Uani 1 1 d .
C21 C 0.45034(10) 0.1998(5) 0.14391(19) 0.0560(11) Uani 1 1 d .
H21 H 0.4519 0.0955 0.1370 0.067 Uiso 1 1 calc R
C22 C 0.44399(11) 0.2970(6) 0.0880(2) 0.0715(13) Uani 1 1 d .
H22 H 0.4415 0.2570 0.0440 0.086 Uiso 1 1 calc R
C23 C 0.44139(11) 0.4498(6) 0.0970(2) 0.0691(13) Uani 1 1 d .
H23 H 0.4368 0.5140 0.0594 0.083 Uiso 1 1 calc R
C24 C 0.44560(10) 0.5084(5) 0.1619(2) 0.0657(13) Uani 1 1 d .
H24 H 0.4440 0.6128 0.1686 0.079 Uiso 1 1 calc R
C25 C 0.45227(10) 0.4123(5) 0.2175(2) 0.0562(11) Uani 1 1 d .
H25 H 0.4555 0.4534 0.2614 0.067 Uiso 1 1 calc R
C26 C 0.32063(8) 0.8643(5) 0.20623(18) 0.0468(10) Uani 1 1 d .
C27 C 0.29907(9) 0.9816(5) 0.2067(2) 0.0577(11) Uani 1 1 d .
H27 H 0.2837 0.9720 0.2339 0.069 Uiso 1 1 calc R
C28 C 0.30010(10) 1.1106(5) 0.1679(2) 0.0643(12) Uani 1 1 d .
H28 H 0.2854 1.1866 0.1689 0.077 Uiso 1 1 calc R
C29 C 0.32288(11) 1.1284(6) 0.1272(2) 0.0697(13) Uani 1 1 d .
H29 H 0.3235 1.2155 0.1007 0.084 Uiso 1 1 calc R
C30 C 0.34437(11) 1.0157(6) 0.1266(2) 0.0673(13) Uani 1 1 d .
H30 H 0.3597 1.0272 0.0994 0.081 Uiso 1 1 calc R
C31 C 0.34380(9) 0.8845(5) 0.16572(19) 0.0538(11) Uani 1 1 d .
C32 C 0.36913(11) 0.7733(6) 0.1672(2) 0.0703(13) Uani 1 1 d .
C33 C 0.36810(10) 0.6389(5) 0.2083(2) 0.0620(12) Uani 1 1 d .
H33 H 0.3832 0.5646 0.2082 0.074 Uiso 1 1 calc R
C34 C 0.34618(9) 0.6186(5) 0.2463(2) 0.0554(11) Uani 1 1 d .
H34 H 0.3472 0.5320 0.2736 0.066 Uiso 1 1 calc R
C35 C 0.32037(8) 0.7231(5) 0.2481(2) 0.0492(10) Uani 1 1 d .
C36 C 0.30501(9) 0.7238(5) 0.3133(2) 0.0522(10) Uani 1 1 d .
H36 H 0.2945 0.8197 0.3204 0.063 Uiso 1 1 calc R
C37 C 0.28983(8) 0.6361(5) 0.2536(2) 0.0519(10) Uani 1 1 d .
H37 H 0.2923 0.5255 0.2585 0.062 Uiso 1 1 calc R
C38 C 0.32120(10) 0.6548(5) 0.3782(2) 0.0545(11) Uani 1 1 d .
C39 C 0.34054(10) 0.7460(6) 0.4226(2) 0.0669(13) Uani 1 1 d .
H39 H 0.3425 0.8487 0.4125 0.080 Uiso 1 1 calc R
C40 C 0.35713(12) 0.6864(7) 0.4819(3) 0.0806(15) Uani 1 1 d .
H40 H 0.3702 0.7491 0.5113 0.097 Uiso 1 1 calc R
C41 C 0.35434(13) 0.5352(8) 0.4976(3) 0.0866(17) Uani 1 1 d .
H41 H 0.3656 0.4946 0.5372 0.104 Uiso 1 1 calc R
C42 C 0.33485(14) 0.4453(7) 0.4544(3) 0.0913(17) Uani 1 1 d .
H42 H 0.3327 0.3430 0.4649 0.110 Uiso 1 1 calc R
C43 C 0.31830(12) 0.5049(6) 0.3953(2) 0.0797(15) Uani 1 1 d .
H43 H 0.3050 0.4421 0.3665 0.096 Uiso 1 1 calc R
C44 C 0.26025(9) 0.6836(5) 0.2108(2) 0.0569(11) Uani 1 1 d .
C45 C 0.25291(9) 0.6124(5) 0.1424(2) 0.0579(11) Uani 1 1 d .
C46 C 0.27547(11) 0.5443(6) 0.1108(2) 0.0755(14) Uani 1 1 d .
H46 H 0.2957 0.5395 0.1335 0.091 Uiso 1 1 calc R
C47 C 0.26828(13) 0.4838(8) 0.0460(3) 0.102(2) Uani 1 1 d .
H47 H 0.2836 0.4393 0.0248 0.122 Uiso 1 1 calc R
C48 C 0.23817(14) 0.4896(9) 0.0129(3) 0.113(2) Uani 1 1 d .
H48 H 0.2333 0.4504 -0.0311 0.136 Uiso 1 1 calc R
C49 C 0.21532(14) 0.5527(7) 0.0444(3) 0.1022(19) Uani 1 1 d .
H49 H 0.1950 0.5534 0.0223 0.123 Uiso 1 1 calc R
C50 C 0.22266(10) 0.6149(6) 0.1087(3) 0.0741(14) Uani 1 1 d .
H50 H 0.2073 0.6589 0.1298 0.089 Uiso 1 1 calc R
O1 O 0.35437(7) 0.1198(4) 0.39817(19) 0.0901(11) Uani 1 1 d .
O2 O 0.50183(6) -0.0911(3) 0.32906(13) 0.0552(7) Uani 1 1 d .
O3 O 0.39077(9) 0.7984(5) 0.1360(2) 0.1192(16) Uani 1 1 d .
O4 O 0.24302(7) 0.7749(4) 0.23178(16) 0.0753(9) Uani 1 1 d .

loop_
_atom_site_aniso_label
_atom_site_aniso_U_11
_atom_site_aniso_U_22
_atom_site_aniso_U_33
_atom_site_aniso_U_23
_atom_site_aniso_U_13
_atom_site_aniso_U_12
C1 0.053(3) 0.043(2) 0.084(3) -0.008(2) 0.031(2) -0.007(2)
C2 0.058(2) 0.032(2) 0.053(2) -0.0017(18) 0.023(2) -0.0034(19)
C3 0.083(3) 0.047(3) 0.057(3) 0.002(2) 0.037(3) 0.002(2)
C4 0.107(4) 0.050(3) 0.040(2) 0.005(2) 0.023(3) 0.016(3)
C5 0.082(3) 0.045(2) 0.042(2) -0.001(2) 0.001(2) 0.017(2)
C6 0.060(3) 0.044(2) 0.039(2) -0.0006(18) 0.0092(19) 0.005(2)
C7 0.044(2) 0.030(2) 0.042(2) -0.0002(17) 0.0092(17) -0.0001(17)
C8 0.038(2) 0.040(2) 0.036(2) -0.0018(17) 0.0052(16) 0.0003(17)
C9 0.043(2) 0.050(3) 0.054(2) -0.001(2) 0.0001(19) 0.000(2)
C10 0.034(2) 0.063(3) 0.076(3) -0.008(2) 0.004(2) 0.000(2)
C11 0.053(3) 0.042(2) 0.056(2) 0.005(2) 0.0065(19) -0.002(2)
C12 0.065(3) 0.053(3) 0.068(3) -0.002(2) 0.018(2) -0.011(2)
C13 0.098(4) 0.044(3) 0.047(3) -0.001(2) 0.011(2) -0.018(3)
C14 0.088(4) 0.040(3) 0.062(3) 0.005(2) -0.009(3) -0.001(3)
C15 0.056(3) 0.039(2) 0.061(3) 0.000(2) -0.005(2) -0.003(2)
C16 0.049(2) 0.035(2) 0.037(2) -0.0038(17) 0.0046(17) 0.0012(18)
C17 0.044(2) 0.038(2) 0.038(2) -0.0045(17) 0.0084(17) 0.0030(18)
C18 0.043(2) 0.039(2) 0.038(2) 0.0012(17) 0.0097(16) 0.0022(17)
C19 0.036(2) 0.043(2) 0.035(2) 0.0023(17) 0.0044(15) 0.0028(17)
C20 0.039(2) 0.040(2) 0.038(2) 0.0041(17) 0.0109(16) 0.0022(17)
C21 0.082(3) 0.046(2) 0.039(2) 0.0012(19) 0.005(2) 0.008(2)
C22 0.095(4) 0.080(4) 0.036(2) 0.008(2) 0.002(2) 0.005(3)
C23 0.085(3) 0.069(3) 0.055(3) 0.025(3) 0.015(2) 0.014(3)
C24 0.091(3) 0.043(3) 0.068(3) 0.014(2) 0.029(3) 0.009(2)
C25 0.080(3) 0.049(3) 0.043(2) 0.005(2) 0.018(2) 0.002(2)
C26 0.041(2) 0.055(3) 0.043(2) -0.0048(19) 0.0017(17) -0.007(2)
C27 0.052(3) 0.063(3) 0.059(3) 0.006(2) 0.012(2) 0.002(2)
C28 0.063(3) 0.065(3) 0.065(3) 0.008(2) 0.009(2) 0.003(2)
C29 0.077(3) 0.073(3) 0.059(3) 0.014(3) 0.010(2) -0.004(3)
C30 0.065(3) 0.086(4) 0.053(3) 0.011(3) 0.015(2) 0.001(3)
C31 0.052(2) 0.068(3) 0.042(2) -0.002(2) 0.0100(19) 0.000(2)
C32 0.065(3) 0.092(4) 0.059(3) 0.004(3) 0.025(2) 0.011(3)
C33 0.052(3) 0.076(3) 0.058(3) 0.001(3) 0.013(2) 0.013(2)
C34 0.050(2) 0.058(3) 0.057(3) 0.003(2) 0.004(2) -0.001(2)
C35 0.042(2) 0.053(3) 0.053(2) -0.001(2) 0.0095(18) -0.003(2)
C36 0.056(3) 0.051(3) 0.052(2) 0.000(2) 0.017(2) -0.001(2)
C37 0.047(2) 0.051(3) 0.059(3) 0.002(2) 0.014(2) -0.004(2)
C38 0.059(3) 0.057(3) 0.050(3) -0.001(2) 0.019(2) -0.001(2)
C39 0.071(3) 0.073(3) 0.057(3) -0.004(3) 0.011(2) 0.002(3)
C40 0.079(4) 0.101(5) 0.062(3) -0.011(3) 0.011(3) 0.000(3)
C41 0.088(4) 0.114(5) 0.058(3) 0.011(3) 0.012(3) 0.025(4)
C42 0.131(5) 0.073(4) 0.069(4) 0.014(3) 0.013(3) 0.007(4)
C43 0.109(4) 0.067(4) 0.061(3) 0.003(3) 0.007(3) -0.010(3)
C44 0.044(2) 0.062(3) 0.067(3) 0.000(2) 0.015(2) -0.010(2)
C45 0.043(2) 0.062(3) 0.067(3) 0.000(2) 0.005(2) -0.009(2)
C46 0.055(3) 0.107(4) 0.063(3) -0.015(3) 0.004(2) -0.001(3)
C47 0.078(4) 0.153(6) 0.074(4) -0.033(4) 0.005(3) 0.002(4)
C48 0.091(4) 0.166(7) 0.073(4) -0.032(4) -0.016(3) -0.004(4)
C49 0.073(4) 0.126(5) 0.098(5) -0.011(4) -0.018(3) -0.001(4)
C50 0.052(3) 0.081(4) 0.085(4) 0.000(3) -0.003(2) 0.001(3)
O1 0.057(2) 0.100(3) 0.123(3) -0.020(2) 0.045(2) -0.0143(19)
O2 0.0440(16) 0.0596(19) 0.0615(18) 0.0092(14) 0.0063(13) -0.0001(14)
O3 0.106(3) 0.145(4) 0.127(3) 0.052(3) 0.084(3) 0.047(3)
O4 0.0491(18) 0.088(2) 0.090(2) -0.0122(19) 0.0160(17) 0.0018(18)

loop_
_atom_type_symbol
_atom_type_description
_atom_type_scat_dispersion_real
_atom_type_scat_dispersion_imag
_atom_type_scat_source
C C 0.0033 0.0016 'International Tables Vol C Tables 4.2.6.8 and 6.1.1.4'
H H 0.0000 0.0000 'International Tables Vol C Tables 4.2.6.8 and 6.1.1.4'
N N 0.0061 0.0033 'International Tables Vol C Tables 4.2.6.8 and 6.1.1.4'
O O 0.0106 0.0060 'International Tables Vol C Tables 4.2.6.8 and 6.1.1.4'

loop_
_geom_angle_atom_site_label_1
_geom_angle_atom_site_label_2
_geom_angle_atom_site_label_3
_geom_angle
O1 C1 C10 121.5(4)
O1 C1 C2 121.0(4)
C10 C1 C2 117.5(3)
C3 C2 C7 120.3(4)
C3 C2 C1 119.0(4)
C7 C2 C1 120.6(3)
C4 C3 C2 120.7(4)
C4 C3 H3 119.6
C2 C3 H3 119.6
C3 C4 C5 120.3(4)
C3 C4 H4 119.9
C5 C4 H4 119.9
C4 C5 C6 120.0(4)
C4 C5 H5 120.0
C6 C5 H5 120.0
C5 C6 C7 121.2(4)
C5 C6 H6 119.4
C7 C6 H6 119.4
C6 C7 C2 117.6(3)
C6 C7 C8 123.0(3)
C2 C7 C8 119.4(3)
C9 C8 C7 116.3(3)
C9 C8 C19 116.9(3)
C7 C8 C19 120.1(3)
C9 C8 C18 113.2(3)
C7 C8 C18 120.3(3)
C19 C8 C18 56.7(2)
C10 C9 C8 123.6(4)
C10 C9 H9 118.2
C8 C9 H9 118.2
C9 C10 C1 121.9(4)
C9 C10 H10 119.0
C1 C10 H10 119.0
C16 C11 C12 120.6(4)
C16 C11 H11 119.7
C12 C11 H11 119.7
C13 C12 C11 119.5(4)
C13 C12 H12 120.2
C11 C12 H12 120.2
C14 C13 C12 120.2(4)
C14 C13 H13 119.9
C12 C13 H13 119.9
C13 C14 C15 120.4(4)
C13 C14 H14 119.8
C15 C14 H14 119.8
C14 C15 C16 120.6(4)
C14 C15 H15 119.7
C16 C15 H15 119.7
C11 C16 C15 118.7(4)
C11 C16 C17 122.5(3)
C15 C16 C17 118.7(3)
O2 C17 C16 120.6(3)
O2 C17 C18 120.7(3)
C16 C17 C18 118.8(3)
C19 C18 C17 121.0(3)
C19 C18 C8 61.6(2)
C17 C18 C8 119.6(3)
C19 C18 H18 114.8
C17 C18 H18 114.8
C8 C18 H18 114.8
C18 C19 C20 124.0(3)
C18 C19 C8 61.7(2)
C20 C19 C8 119.2(3)
C18 C19 H19 114.0
C20 C19 H19 114.0
C8 C19 H19 114.0
C21 C20 C25 118.0(3)
C21 C20 C19 123.5(3)
C25 C20 C19 118.5(3)
C20 C21 C22 120.4(4)
C20 C21 H21 119.8
C22 C21 H21 119.8
C23 C22 C21 120.8(4)
C23 C22 H22 119.6
C21 C22 H22 119.6
C22 C23 C24 119.4(4)
C22 C23 H23 120.3
C24 C23 H23 120.3
C23 C24 C25 120.0(4)
C23 C24 H24 120.0
C25 C24 H24 120.0
C24 C25 C20 121.5(4)
C24 C25 H25 119.3
C20 C25 H25 119.3
C27 C26 C31 117.5(4)
C27 C26 C35 122.9(3)
C31 C26 C35 119.5(4)
C28 C27 C26 121.5(4)
C28 C27 H27 119.3
C26 C27 H27 119.3
C27 C28 C29 120.5(4)
C27 C28 H28 119.8
C29 C28 H28 119.8
C30 C29 C28 118.9(4)
C30 C29 H29 120.5
C28 C29 H29 120.5
C29 C30 C31 121.5(4)
C29 C30 H30 119.3
C31 C30 H30 119.3
C30 C31 C26 120.1(4)
C30 C31 C32 118.7(4)
C26 C31 C32 121.1(4)
O3 C32 C33 121.7(4)
O3 C32 C31 120.6(5)
C33 C32 C31 117.6(4)
C34 C33 C32 121.5(4)
C34 C33 H33 119.3
C32 C33 H33 119.3
C33 C34 C35 124.4(4)
C33 C34 H34 117.8
C35 C34 H34 117.8
C34 C35 C26 115.7(3)
C34 C35 C36 117.6(3)
C26 C35 C36 120.2(3)
C34 C35 C37 111.8(3)
C26 C35 C37 121.7(3)
C36 C35 C37 56.9(2)
C37 C36 C38 124.8(4)
C37 C36 C35 62.1(2)
C38 C36 C35 120.3(3)
C37 C36 H36 113.4
C38 C36 H36 113.4
C35 C36 H36 113.4
C36 C37 C44 123.5(4)
C36 C37 C35 61.0(2)
C44 C37 C35 120.3(3)
C36 C37 H37 114.0
C44 C37 H37 114.0
C35 C37 H37 114.0
C43 C38 C39 118.2(4)
C43 C38 C36 123.4(4)
C39 C38 C36 118.4(4)
C38 C39 C40 120.8(5)
C38 C39 H39 119.6
C40 C39 H39 119.6
C41 C40 C39 120.2(5)
C41 C40 H40 119.9
C39 C40 H40 119.9
C42 C41 C40 119.2(5)
C42 C41 H41 120.4
C40 C41 H41 120.4
C41 C42 C43 120.6(5)
C41 C42 H42 119.7
C43 C42 H42 119.7
C38 C43 C42 121.1(5)
C38 C43 H43 119.5
C42 C43 H43 119.5
O4 C44 C45 122.0(4)
O4 C44 C37 121.4(4)
C45 C44 C37 116.6(4)
C46 C45 C50 119.1(4)
C46 C45 C44 121.7(4)
C50 C45 C44 119.2(4)
C47 C46 C45 120.6(5)
C47 C46 H46 119.7
C45 C46 H46 119.7
C46 C47 C48 119.4(5)
C46 C47 H47 120.3
C48 C47 H47 120.3
C49 C48 C47 120.7(6)
C49 C48 H48 119.7
C47 C48 H48 119.7
C48 C49 C50 119.7(5)
C48 C49 H49 120.1
C50 C49 H49 120.1
C49 C50 C45 120.4(5)
C49 C50 H50 119.8
C45 C50 H50 119.8

loop_
_geom_bond_atom_site_label_1
_geom_bond_atom_site_label_2
_geom_bond_distance
C1 O1 1.230(4)
C1 C10 1.439(6)
C1 C2 1.486(6)
C2 C3 1.390(5)
C2 C7 1.409(5)
C3 C4 1.365(6)
C3 H3 0.9300
C4 C5 1.374(6)
C4 H4 0.9300
C5 C6 1.388(5)
C5 H5 0.9300
C6 C7 1.395(5)
C6 H6 0.9300
C7 C8 1.489(5)
C8 C9 1.462(5)
C8 C19 1.554(5)
C8 C18 1.556(5)
C9 C10 1.328(5)
C9 H9 0.9300
C10 H10 0.9300
C11 C16 1.378(5)
C11 C12 1.392(5)
C11 H11 0.9300
C12 C13 1.380(6)
C12 H12 0.9300
C13 C14 1.365(6)
C13 H13 0.9300
C14 C15 1.375(6)
C14 H14 0.9300
C15 C16 1.390(5)
C15 H15 0.9300
C16 C17 1.483(5)
C17 O2 1.221(4)
C17 C18 1.506(5)
C18 C19 1.476(5)
C18 H18 0.9800
C19 C20 1.500(5)
C19 H19 0.9800
C20 C21 1.377(5)
C20 C25 1.377(5)
C21 C22 1.390(6)
C21 H21 0.9300
C22 C23 1.360(6)
C22 H22 0.9300
C23 C24 1.369(6)
C23 H23 0.9300
C24 C25 1.381(5)
C24 H24 0.9300
C25 H25 0.9300
C26 C27 1.399(5)
C26 C31 1.400(5)
C26 C35 1.492(5)
C27 C28 1.372(6)
C27 H27 0.9300
C28 C29 1.387(6)
C28 H28 0.9300
C29 C30 1.367(6)
C29 H29 0.9300
C30 C31 1.390(6)
C30 H30 0.9300
C31 C32 1.477(6)
C32 O3 1.230(5)
C32 C33 1.438(6)
C33 C34 1.321(5)
C33 H33 0.9300
C34 C35 1.462(5)
C34 H34 0.9300
C35 C36 1.545(5)
C35 C37 1.561(5)
C36 C37 1.479(5)
C36 C38 1.495(6)
C36 H36 0.9800
C37 C44 1.494(6)
C37 H37 0.9800
C38 C43 1.369(6)
C38 C39 1.378(6)
C39 C40 1.385(6)
C39 H39 0.9300
C40 C41 1.372(7)
C40 H40 0.9300
C41 C42 1.363(7)
C41 H41 0.9300
C42 C43 1.381(7)
C42 H42 0.9300
C43 H43 0.9300
C44 O4 1.217(5)
C44 C45 1.480(6)
C45 C46 1.386(6)
C45 C50 1.390(6)
C46 C47 1.378(6)
C46 H46 0.9300
C47 C48 1.382(7)
C47 H47 0.9300
C48 C49 1.376(8)
C48 H48 0.9300
C49 C50 1.378(7)
C49 H49 0.9300
C50 H50 0.9300
